data_7214261
loop_
_publ_author_name
'Zhang, Xiutang'
'Fan, Liming'
'Zhang, Wei'
'Fan, Weiliu'
'Sun, Liming'
'Zhao, Xian'

_publ_section_title
;
 Syntheses, structures, and magnetic properties of five coordination
 polymers constructed from biphenyl-3,4&#x2032;,5-tricarboxylic acid and
 (bis)imidazole linkers
;
_journal_issue 15
_journal_name_full CrystEngComm
_journal_page_first 3203
_journal_paper_doi 10.1039/c3ce42565g
_journal_volume 16
_journal_year 2014
_chemical_formula_sum 'C67 H49 Co2 N8 O14'
_chemical_formula_weight 1308.00
_chemical_name_systematic
; 
 ? 
;
_space_group_IT_number 4
_symmetry_cell_setting monoclinic
_symmetry_space_group_name_Hall 'P 2yb'
_symmetry_space_group_name_H-M 'P 1 21 1'
_atom_sites_solution_hydrogens geom
_atom_sites_solution_primary direct
_atom_sites_solution_secondary difmap
_audit_creation_method SHELXL-97
_cell_angle_alpha 90.00
_cell_angle_beta 102.4970(10)
_cell_angle_gamma 90.00
_cell_formula_units_Z 2
_cell_length_a 11.7332(4)
_cell_length_b 15.2259(6)
_cell_length_c 16.1433(6)
_cell_measurement_reflns_used 5191
_cell_measurement_temperature 296(2)
_cell_measurement_theta_max 26.61
_cell_measurement_theta_min 2.22
_cell_volume 2815.65(18)
_computing_cell_refinement 'Bruker SMART'
_computing_data_collection 'Bruker SMART'
_computing_data_reduction 'Bruker SAINT'
_computing_molecular_graphics 'Bruker SHELXTL'
_computing_publication_material 'Bruker SHELXTL'
_computing_structure_refinement 'SHELXL-97 (Sheldrick, 1997)'
_computing_structure_solution 'SHELXS-97 (Sheldrick, 1990)'
_diffrn_ambient_temperature 296(2)
_diffrn_measured_fraction_theta_full 0.997
_diffrn_measured_fraction_theta_max 0.997
_diffrn_measurement_device_type 'CCD area detector'
_diffrn_measurement_method 'phi and omega scans'
_diffrn_radiation_monochromator graphite
_diffrn_radiation_source 'fine-focus sealed tube'
_diffrn_radiation_type MoK\a
_diffrn_radiation_wavelength 0.71073
_diffrn_reflns_av_R_equivalents 0.0250
_diffrn_reflns_av_sigmaI/netI 0.0503
_diffrn_reflns_limit_h_max 10
_diffrn_reflns_limit_h_min -13
_diffrn_reflns_limit_k_max 17
_diffrn_reflns_limit_k_min -18
_diffrn_reflns_limit_l_max 19
_diffrn_reflns_limit_l_min -19
_diffrn_reflns_number 14627
_diffrn_reflns_theta_full 25.00
_diffrn_reflns_theta_max 25.00
_diffrn_reflns_theta_min 1.78
_diffrn_standards_number 0
_exptl_absorpt_coefficient_mu 0.670
_exptl_absorpt_correction_T_max 0.8946
_exptl_absorpt_correction_T_min 0.7525
_exptl_absorpt_correction_type multi-scan
_exptl_absorpt_process_details '(SADABS; Bruker, 2001)'
_exptl_crystal_colour red
_exptl_crystal_density_diffrn 1.543
_exptl_crystal_density_method 'not measured'
_exptl_crystal_description block
_exptl_crystal_F_000 1346
_exptl_crystal_size_max 0.45
_exptl_crystal_size_mid 0.35
_exptl_crystal_size_min 0.17
_refine_diff_density_max 0.677
_refine_diff_density_min -0.600
_refine_diff_density_rms 0.065
_refine_ls_abs_structure_details 'Flack H D (1983), Acta Cryst. A39, 876-881'
_refine_ls_abs_structure_Flack 0.000(17)
_refine_ls_extinction_method none
_refine_ls_goodness_of_fit_ref 1.002
_refine_ls_hydrogen_treatment mixed
_refine_ls_matrix_type full
_refine_ls_number_parameters 888
_refine_ls_number_reflns 9085
_refine_ls_number_restraints 159
_refine_ls_restrained_S_all 1.004
_refine_ls_R_factor_all 0.0519
_refine_ls_R_factor_gt 0.0452
_refine_ls_shift/su_max 0.001
_refine_ls_shift/su_mean 0.000
_refine_ls_structure_factor_coef Fsqd
_refine_ls_weighting_details 'calc w=1/[\s^2^(Fo^2^)+(0.0730P)^2^+1.5972P] where P=(Fo^2^+2Fc^2^)/3'
_refine_ls_weighting_scheme calc
_refine_ls_wR_factor_gt 0.1183
_refine_ls_wR_factor_ref 0.1237
_reflns_number_gt 8188
_reflns_number_total 9085
_reflns_threshold_expression >2sigma(I)
_cod_data_source_file c3ce42565g.cif
_cod_data_source_block z
_cod_depositor_comments
;
The following automatic conversions were performed:

'_symmetry_cell_setting' value 'Monoclinic' changed to 'monoclinic'
according to
/usr/data/users/saulius/crontab/automatic-downloads/current/RSC/lib/dictionaries/cif_core.dic
dictionary named 'cif_core.dic' version 2.4.2 from 2011-04-26.

Automatic conversion script
Id: cif_fix_values 2281 2013-09-26 08:29:07Z andrius 
;
_cod_original_sg_symbol_H-M P2(1)
_cod_database_code 7214261

loop_
_symmetry_equiv_pos_as_xyz
'x, y, z'
'-x, y+1/2, -z'

loop_
_atom_site_label
_atom_site_type_symbol
_atom_site_fract_x
_atom_site_fract_y
_atom_site_fract_z
_atom_site_U_iso_or_equiv
_atom_site_adp_type
_atom_site_occupancy
_atom_site_symmetry_multiplicity
_atom_site_calc_flag
_atom_site_refinement_flags
Co1 Co 0.89440(4) 0.84340(3) 0.97782(3) 0.02513(11) Uani 1 1 d .
Co2 Co 1.12642(3) 1.03672(3) 1.01265(3) 0.02538(11) Uani 1 1 d .
O1 O 0.81867(19) 0.72554(15) 0.98670(16) 0.0286(6) Uani 1 1 d .
O2 O 0.71581(18) 0.60445(14) 0.98194(15) 0.0270(6) Uani 1 1 d .
O3 O 0.5237(3) 0.96732(18) 1.07737(17) 0.0497(8) Uani 1 1 d .
O4 O 0.4217(2) 1.00927(16) 0.95005(16) 0.0391(7) Uani 1 1 d .
H4 H 0.3876 1.0425 0.9765 0.059 Uiso 1 1 calc R
O5 O 0.0320(3) 0.5313(2) 0.59118(18) 0.0561(8) Uani 1 1 d .
O6 O -0.0275(2) 0.6695(2) 0.56427(18) 0.0613(10) Uani 1 1 d .
H6 H -0.0733 0.6470 0.5243 0.092 Uiso 1 1 calc R
O7 O 0.95643(18) 1.03222(18) 1.02446(14) 0.0313(6) Uani 1 1 d .
O8 O 0.7983(2) 0.95432(16) 0.96898(16) 0.0346(7) Uani 1 1 d .
O9 O 0.94155(18) 1.35041(18) 1.03639(15) 0.0335(6) Uani 1 1 d .
O10 O 0.7803(2) 1.42229(16) 0.97953(17) 0.0353(7) Uani 1 1 d .
O11 O 0.1610(3) 1.2721(2) 0.5902(2) 0.0715(11) Uani 1 1 d .
O12 O 0.1817(3) 1.1307(2) 0.56268(18) 0.0540(9) Uani 1 1 d .
N1 N 0.8513(2) 0.8313(2) 0.84368(18) 0.0368(8) Uani 1 1 d .
N2 N 0.7488(3) 0.8149(2) 0.7144(2) 0.0444(10) Uani 1 1 d .
N3 N 0.0509(3) 0.8307(3) 0.24062(19) 0.0434(9) Uani 1 1 d .
N4 N -0.0575(3) 0.8420(3) 0.11089(18) 0.0401(8) Uani 1 1 d .
N5 N 1.1685(2) 1.0470(2) 1.14466(18) 0.0380(8) Uani 1 1 d .
N6 N 1.2767(3) 1.0533(3) 1.27459(19) 0.0454(10) Uani 1 1 d .
N7 N 1.9686(3) 1.0657(2) 1.75375(19) 0.0406(9) Uani 1 1 d .
N8 N 2.0766(3) 1.0555(2) 1.88273(19) 0.0376(9) Uani 1 1 d .
C1 C 0.7229(3) 0.6879(2) 0.97569(17) 0.0208(7) Uani 1 1 d .
C2 C 0.6116(3) 0.7374(2) 0.9533(2) 0.0238(8) Uani 1 1 d .
C3 C 0.5165(3) 0.7022(2) 0.89428(19) 0.0260(8) Uani 1 1 d .
H3 H 0.5213 0.6454 0.8742 0.031 Uiso 1 1 calc R
C4 C 0.4152(3) 0.7512(2) 0.8655(2) 0.0274(8) Uani 1 1 d .
C5 C 0.4095(3) 0.8344(2) 0.8987(2) 0.0289(8) Uani 1 1 d .
H5 H 0.3434 0.8684 0.8791 0.035 Uiso 1 1 calc R
C6 C 0.4996(3) 0.8685(2) 0.9603(2) 0.0276(8) Uani 1 1 d .
C7 C 0.6014(3) 0.8197(2) 0.9877(2) 0.0254(8) Uani 1 1 d .
H7 H 0.6622 0.8423 1.0289 0.031 Uiso 1 1 calc R
C8 C 0.4851(3) 0.9531(2) 1.0030(3) 0.0331(9) Uani 1 1 d .
C9 C 0.3165(3) 0.7143(2) 0.8008(2) 0.0308(9) Uani 1 1 d .
C10 C 0.2919(3) 0.6262(3) 0.7957(2) 0.0378(10) Uani 1 1 d .
H10 H 0.3362 0.5881 0.8348 0.045 Uiso 1 1 calc R
C11 C 0.2015(3) 0.5929(3) 0.7330(2) 0.0403(10) Uani 1 1 d .
H11 H 0.1864 0.5329 0.7309 0.048 Uiso 1 1 calc R
C12 C 0.1350(3) 0.6473(3) 0.6746(2) 0.0314(9) Uani 1 1 d .
C13 C 0.1559(3) 0.7362(3) 0.6796(2) 0.0380(10) Uani 1 1 d .
H13 H 0.1091 0.7741 0.6416 0.046 Uiso 1 1 calc R
C14 C 0.2473(3) 0.7696(3) 0.7418(2) 0.0360(10) Uani 1 1 d .
H14 H 0.2622 0.8296 0.7438 0.043 Uiso 1 1 calc R
C15 C 0.0399(3) 0.6100(3) 0.6050(2) 0.0402(10) Uani 1 1 d .
C16 C 0.8502(3) 1.0270(2) 0.9914(2) 0.0241(7) Uani 1 1 d .
C17 C 0.7813(3) 1.1094(2) 0.9716(2) 0.0249(8) Uani 1 1 d .
C18 C 0.6712(3) 1.1084(2) 0.9157(2) 0.0259(8) Uani 1 1 d .
H18 H 0.6363 1.0549 0.8975 0.031 Uiso 1 1 calc R
C19 C 0.6137(2) 1.1868(3) 0.88721(18) 0.0239(7) Uani 1 1 d .
C20 C 0.6669(3) 1.2649(2) 0.9190(2) 0.0257(8) Uani 1 1 d .
H20 H 0.6287 1.3177 0.9026 0.031 Uiso 1 1 calc R
C21 C 0.7754(3) 1.2669(2) 0.9746(2) 0.0231(8) Uani 1 1 d .
C22 C 0.8328(3) 1.1891(3) 1.00048(19) 0.0256(7) Uani 1 1 d .
H22 H 0.9058 1.1900 1.0372 0.031 Uiso 1 1 calc R
C23 C 0.8360(3) 1.3527(2) 0.9990(2) 0.0252(8) Uani 1 1 d .
C24 C 0.5037(3) 1.1865(3) 0.82041(18) 0.0270(8) Uani 1 1 d .
C25 C 0.4398(3) 1.2648(3) 0.7983(2) 0.0399(10) Uani 1 1 d .
H25 H 0.4614 1.3153 0.8301 0.048 Uiso 1 1 calc R
C26 C 0.3466(3) 1.2673(3) 0.7305(2) 0.0421(11) Uani 1 1 d .
H26 H 0.3070 1.3201 0.7168 0.051 Uiso 1 1 calc R
C27 C 0.3096(3) 1.1937(3) 0.6820(2) 0.0337(8) Uani 1 1 d .
C28 C 0.3695(3) 1.1163(3) 0.7039(2) 0.0388(10) Uani 1 1 d .
H28 H 0.3459 1.0656 0.6729 0.047 Uiso 1 1 calc R
C29 C 0.4661(3) 1.1137(3) 0.7729(2) 0.0352(10) Uani 1 1 d .
H29 H 0.5055 1.0608 0.7866 0.042 Uiso 1 1 calc R
C30 C 0.2089(3) 1.2005(3) 0.6059(2) 0.0396(10) Uani 1 1 d .
C31 C 0.9250(4) 0.8215(4) 0.7899(3) 0.0689(18) Uani 1 1 d .
H31 H 1.0061 0.8208 0.8057 0.083 Uiso 1 1 calc R
C32 C 0.8622(4) 0.8130(5) 0.7103(3) 0.083(2) Uani 1 1 d .
H32 H 0.8914 0.8069 0.6614 0.099 Uiso 1 1 calc R
C33 C 0.7455(3) 0.8274(3) 0.7951(2) 0.0421(11) Uani 1 1 d .
H33 H 0.6771 0.8328 0.8150 0.051 Uiso 1 1 calc R
C34 C 0.6486(4) 0.8099(3) 0.6443(2) 0.0481(12) Uani 1 1 d .
C35 C 0.5383(4) 0.7989(6) 0.6587(3) 0.105(3) Uani 1 1 d .
H35 H 0.5278 0.7902 0.7136 0.125 Uiso 1 1 calc R
C36 C 0.4433(4) 0.8009(6) 0.5916(3) 0.104(3) Uani 1 1 d .
H36 H 0.3688 0.7979 0.6026 0.124 Uiso 1 1 calc R
C37 C 0.4545(4) 0.8072(3) 0.5099(2) 0.0464(12) Uani 1 1 d .
C38 C 0.5656(4) 0.8126(4) 0.4965(3) 0.075(2) Uani 1 1 d .
H38 H 0.5757 0.8154 0.4410 0.090 Uiso 1 1 calc R
C39 C 0.6625(4) 0.8140(4) 0.5617(3) 0.0685(18) Uani 1 1 d .
H39 H 0.7367 0.8178 0.5503 0.082 Uiso 1 1 calc R
C40 C 0.3499(4) 0.8103(3) 0.4380(2) 0.0495(13) Uani 1 1 d .
C41 C 0.1381(8) 0.8094(8) 0.3889(5) 0.0587(12) Uani 0.50 1 d PU
H41A H 0.0612 0.8024 0.3995 0.070 Uiso 0.50 1 d PR
C41A C 0.1515(8) 0.8614(8) 0.3864(5) 0.0567(12) Uani 0.50 1 d PU
H41B H 0.0817 0.8890 0.3956 0.068 Uiso 0.50 1 d PR
C42 C 0.2377(8) 0.8005(8) 0.4539(6) 0.0591(12) Uani 0.50 1 d PU
H42A H 0.2292 0.7873 0.5104 0.071 Uiso 0.50 1 d PR
C42A C 0.2489(8) 0.8568(8) 0.4509(5) 0.0558(12) Uani 0.50 1 d PU
H42B H 0.2495 0.8848 0.5042 0.067 Uiso 0.50 1 d PR
C43 C 0.1525(3) 0.8221(3) 0.3077(2) 0.0405(11) Uani 1 1 d .
C44 C 0.2565(4) 0.8018(5) 0.2932(3) 0.085(2) Uani 1 1 d .
H44 H 0.2630 0.7928 0.2374 0.102 Uiso 1 1 calc R
C45 C 0.3559(4) 0.7935(5) 0.3574(3) 0.090(2) Uani 1 1 d .
H45 H 0.4262 0.7765 0.3447 0.108 Uiso 1 1 calc R
C46 C -0.1129(7) 0.8878(8) 0.1674(5) 0.0570(14) Uani 0.50 1 d PU
H46 H -0.1841 0.9204 0.1503 0.068 Uiso 0.50 1 d PR
C46A C -0.1369(6) 0.8106(8) 0.1660(6) 0.0666(15) Uani 0.50 1 d PDU
H46A H -0.2176 0.7936 0.1520 0.080 Uiso 0.50 1 d PR
C47 C -0.0566(8) 0.8787(8) 0.2477(5) 0.0582(14) Uani 0.50 1 d PU
H47A H -0.0791 0.8973 0.2987 0.070 Uiso 0.50 1 d PR
C47A C -0.0564(9) 0.8102(9) 0.2440(6) 0.0649(15) Uani 0.50 1 d PU
H47B H -0.0839 0.7952 0.2940 0.078 Uiso 0.50 1 d PR
C48 C 0.0483(4) 0.8306(4) 0.1580(3) 0.0621(15) Uani 1 1 d D
H48 H 0.1144 0.8233 0.1357 0.075 Uiso 1 1 calc R
C49 C 1.1010(4) 1.0655(6) 1.2001(3) 0.101(3) Uani 1 1 d .
H49 H 1.0204 1.0722 1.1856 0.121 Uiso 1 1 calc R
C50 C 1.1652(4) 1.0729(6) 1.2782(3) 0.121(4) Uani 1 1 d .
H50 H 1.1386 1.0886 1.3264 0.145 Uiso 1 1 calc R
C51 C 1.2739(3) 1.0407(3) 1.1931(2) 0.0412(10) Uani 1 1 d .
H51 H 1.3400 1.0285 1.1721 0.049 Uiso 1 1 calc R
C52 C 1.3774(3) 1.0542(3) 1.3439(2) 0.0447(12) Uani 1 1 d .
C53 C 1.3627(4) 1.0661(4) 1.4235(3) 0.0654(18) Uani 1 1 d .
H53 H 1.2882 1.0732 1.4337 0.079 Uiso 1 1 calc R
C54 C 1.4590(4) 1.0676(4) 1.4896(3) 0.0685(18) Uani 1 1 d .
H54 H 1.4470 1.0755 1.5442 0.082 Uiso 1 1 calc R
C55 C 1.5691(4) 1.0583(3) 1.4801(2) 0.0501(13) Uani 1 1 d .
C56 C 1.5833(4) 1.0442(6) 1.3980(3) 0.102(3) Uani 1 1 d .
H56 H 1.6583 1.0392 1.3883 0.123 Uiso 1 1 calc R
C57 C 1.4872(4) 1.0374(6) 1.3292(3) 0.100(3) Uani 1 1 d .
H57 H 1.4972 1.0222 1.2754 0.120 Uiso 1 1 calc R
C59A C 1.7858(8) 1.0630(9) 1.5382(6) 0.0738(12) Uani 0.50 1 d PU
H59A H 1.7963 1.0538 1.4815 0.089 Uiso 0.50 1 d PR
C60A C 1.8860(8) 1.0701(9) 1.6065(5) 0.0719(12) Uani 0.50 1 d PU
H60A H 1.9632 1.0722 1.5958 0.086 Uiso 0.50 1 d PR
C62A C 1.7627(9) 1.0574(10) 1.7012(6) 0.0850(12) Uani 0.50 1 d PU
H62A H 1.7546 1.0496 1.7586 0.102 Uiso 0.50 1 d PR
C63 C 1.6676(2) 1.0241(2) 1.62766(15) 0.0925(13) Uani 0.50 1 d PU
H63A H 1.5967 0.9963 1.6344 0.111 Uiso 0.50 1 d PR
C58 C 1.6739(2) 1.0617(2) 1.55033(15) 0.0484(13) Uani 1 1 d R
C59 C 1.7764(2) 1.1020(2) 1.54055(15) 0.0719(13) Uani 0.50 1 d PRU
H59B H 1.7808 1.1280 1.4871 0.086 Uiso 0.50 1 d PR
C60 C 1.8726(2) 1.1048(2) 1.60812(15) 0.0712(13) Uani 0.50 1 d PRU
H60B H 1.9435 1.1326 1.6013 0.085 Uiso 0.50 1 d PR
C61 C 1.8663(2) 1.0672(2) 1.68544(15) 0.0385(10) Uani 1 1 d R
C62 C 1.7637(2) 1.0268(2) 1.69523(15) 0.0852(13) Uani 0.50 1 d PRU
H62B H 1.7594 1.0008 1.7486 0.102 Uiso 0.50 1 d PR
C63A C 1.6667(5) 1.0549(6) 1.6354(4) 0.0969(12) Uani 1 1 d U
H63B H 1.5905 1.0506 1.6478 0.116 Uiso 1 1 d R
C64 C 2.1461(5) 1.0370(6) 1.8277(4) 0.0945(13) Uani 1 1 d U
H64 H 2.2274 1.0224 1.8447 0.113 Uiso 1 1 d R
C64A C 2.1325(7) 1.1219(9) 1.8327(7) 0.0901(16) Uani 0.50 1 d PDU
H64A H 2.2021 1.1559 1.8522 0.108 Uiso 0.50 1 d PR
C65 C 2.0853(8) 1.0433(10) 1.7445(6) 0.0779(15) Uani 0.50 1 d PU
H65 H 2.1128 1.0349 1.6932 0.094 Uiso 0.50 1 d PR
C65A C 2.0613(9) 1.1145(10) 1.7523(7) 0.0843(16) Uani 0.50 1 d PU
H65A H 2.0769 1.1442 1.7034 0.101 Uiso 0.50 1 d PR
C66 C 1.9734(3) 1.0565(3) 1.8341(2) 0.0501(13) Uani 1 1 d D
H66 H 1.9064 1.0510 1.8557 0.060 Uiso 1 1 calc R
O2W O 0.1838(6) 0.9502(4) 0.6108(5) 0.187(3) Uani 1 1 d .
H2WA H 0.1875 1.0036 0.5982 0.224 Uiso 1 1 d R
H2WB H 0.1200 0.9281 0.5876 0.224 Uiso 1 1 d R
O1W O 0.0304(4) 0.3835(3) 0.4703(3) 0.0958(15) Uani 1 1 d .
H1WA H 0.0438 0.4344 0.4920 0.115 Uiso 1 1 d R
H1WB H 0.0772 0.3473 0.5002 0.115 Uiso 1 1 d R

loop_
_atom_site_aniso_label
_atom_site_aniso_U_11
_atom_site_aniso_U_22
_atom_site_aniso_U_33
_atom_site_aniso_U_23
_atom_site_aniso_U_13
_atom_site_aniso_U_12
Co1 0.0234(2) 0.0223(2) 0.0254(2) 0.0030(2) -0.00420(17) -0.00404(19)
Co2 0.01909(19) 0.0260(2) 0.0259(2) 0.0045(2) -0.00658(16) -0.00216(19)
O1 0.0189(11) 0.0233(11) 0.0395(14) 0.0030(10) -0.0026(10) -0.0057(9)
O2 0.0229(11) 0.0186(12) 0.0362(13) 0.0020(10) -0.0007(10) -0.0012(9)
O3 0.0636(18) 0.0357(15) 0.0388(16) -0.0158(13) -0.0130(14) 0.0122(14)
O4 0.0434(14) 0.0338(14) 0.0400(14) 0.0008(11) 0.0086(12) 0.0149(11)
O5 0.0542(16) 0.0557(18) 0.0495(17) -0.0121(16) -0.0083(13) -0.0143(16)
O6 0.0508(17) 0.071(2) 0.0450(16) -0.0129(15) -0.0284(14) 0.0035(15)
O7 0.0207(10) 0.0321(13) 0.0374(13) 0.0036(12) -0.0020(9) 0.0039(11)
O8 0.0326(13) 0.0224(13) 0.0419(15) -0.0005(12) -0.0076(11) -0.0016(11)
O9 0.0236(11) 0.0353(13) 0.0354(13) -0.0020(13) -0.0076(10) -0.0031(12)
O10 0.0338(13) 0.0237(14) 0.0418(15) -0.0015(12) -0.0063(12) 0.0025(11)
O11 0.066(2) 0.082(2) 0.0497(19) -0.0099(18) -0.0255(16) 0.0343(18)
O12 0.0433(16) 0.065(2) 0.0402(16) -0.0007(15) -0.0202(13) -0.0022(14)
N1 0.0299(15) 0.052(2) 0.0251(15) 0.0060(15) -0.0015(12) -0.0021(15)
N2 0.0324(16) 0.074(3) 0.0237(15) -0.0030(16) -0.0016(13) -0.0001(16)
N3 0.0357(16) 0.069(2) 0.0217(14) 0.0025(16) -0.0018(13) -0.0022(17)
N4 0.0387(16) 0.0517(19) 0.0247(15) 0.0044(16) -0.0045(13) -0.0125(17)
N5 0.0295(14) 0.051(2) 0.0295(15) -0.0004(16) -0.0019(13) -0.0068(16)
N6 0.0269(15) 0.081(3) 0.0259(16) 0.0022(17) -0.0008(13) 0.0005(17)
N7 0.0283(15) 0.062(2) 0.0273(16) 0.0042(16) -0.0034(13) -0.0103(15)
N8 0.0317(15) 0.048(2) 0.0298(15) 0.0104(15) 0.0003(13) -0.0054(14)
C1 0.0240(15) 0.0192(14) 0.0176(14) -0.0031(15) 0.0011(11) -0.0020(14)
C2 0.0219(15) 0.0241(17) 0.0233(16) 0.0033(14) 0.0004(13) -0.0011(13)
C3 0.0256(16) 0.0261(19) 0.0230(15) -0.0064(15) -0.0018(13) 0.0016(14)
C4 0.0261(16) 0.0314(19) 0.0229(17) -0.0021(15) 0.0012(13) 0.0002(14)
C5 0.0201(14) 0.0343(19) 0.0293(17) 0.0017(16) -0.0009(13) 0.0034(15)
C6 0.0271(17) 0.0254(18) 0.0305(18) -0.0030(14) 0.0065(14) 0.0023(13)
C7 0.0230(16) 0.0216(18) 0.0286(17) -0.0026(14) -0.0013(14) -0.0012(12)
C8 0.0274(17) 0.029(2) 0.041(2) 0.0028(17) 0.0023(15) 0.0049(15)
C9 0.0227(16) 0.043(2) 0.0222(16) -0.0088(15) -0.0045(13) 0.0013(14)
C10 0.036(2) 0.039(2) 0.033(2) 0.0003(18) -0.0055(16) 0.0055(17)
C11 0.039(2) 0.037(2) 0.039(2) -0.0052(18) -0.0056(18) -0.0059(17)
C12 0.0244(16) 0.041(2) 0.0273(18) -0.0075(17) 0.0017(14) -0.0020(16)
C13 0.0297(18) 0.055(3) 0.0242(19) 0.0049(18) -0.0053(15) 0.0060(17)
C14 0.0341(19) 0.033(2) 0.036(2) -0.0010(17) -0.0043(16) 0.0047(16)
C15 0.0267(19) 0.063(3) 0.0275(19) -0.0033(19) -0.0011(15) -0.0044(18)
C16 0.0239(15) 0.0218(17) 0.0242(15) 0.0026(15) -0.0001(13) -0.0002(15)
C17 0.0197(16) 0.0246(17) 0.0287(18) 0.0041(15) 0.0012(14) -0.0004(13)
C18 0.0217(16) 0.0285(19) 0.0242(17) 0.0048(15) -0.0028(14) -0.0018(14)
C19 0.0190(14) 0.0282(16) 0.0221(15) -0.0007(17) -0.0010(12) -0.0017(15)
C20 0.0190(15) 0.0255(19) 0.0304(18) 0.0055(15) 0.0008(14) 0.0071(13)
C21 0.0194(15) 0.0235(18) 0.0227(17) -0.0006(15) -0.0034(13) 0.0010(13)
C22 0.0192(14) 0.0298(16) 0.0242(15) 0.0030(18) -0.0036(12) -0.0013(15)
C23 0.0237(15) 0.0259(18) 0.0245(16) -0.0003(16) 0.0017(13) -0.0010(15)
C24 0.0206(15) 0.0378(17) 0.0202(15) 0.0028(18) -0.0006(12) 0.0013(16)
C25 0.0294(18) 0.046(2) 0.037(2) -0.0051(19) -0.0097(16) 0.0080(17)
C26 0.0313(19) 0.049(2) 0.038(2) -0.001(2) -0.0098(17) 0.0113(18)
C27 0.0205(15) 0.054(2) 0.0248(16) 0.009(2) 0.0006(13) 0.0027(18)
C28 0.036(2) 0.042(2) 0.034(2) -0.0088(18) -0.0021(17) -0.0055(17)
C29 0.0289(19) 0.034(2) 0.036(2) -0.0016(17) -0.0081(16) 0.0030(16)
C30 0.0268(17) 0.064(3) 0.0246(18) -0.003(2) -0.0019(14) 0.000(2)
C31 0.036(2) 0.132(5) 0.034(2) -0.009(3) -0.0017(19) 0.015(3)
C32 0.036(2) 0.177(7) 0.032(2) -0.022(3) 0.000(2) 0.010(3)
C33 0.0314(18) 0.069(3) 0.0244(18) 0.0062(19) 0.0033(15) -0.0052(19)
C34 0.038(2) 0.080(3) 0.0196(19) 0.0020(19) -0.0087(17) 0.003(2)
C35 0.039(2) 0.252(9) 0.023(2) -0.006(3) 0.005(2) -0.025(4)
C36 0.034(2) 0.252(9) 0.024(2) 0.005(3) 0.004(2) -0.018(4)
C37 0.038(2) 0.074(3) 0.0234(19) -0.0036(19) -0.0022(17) 0.003(2)
C38 0.049(3) 0.152(6) 0.0176(19) -0.003(3) -0.0044(19) 0.018(3)
C39 0.040(2) 0.134(5) 0.030(2) 0.002(3) 0.0039(19) 0.012(3)
C40 0.046(2) 0.079(3) 0.0195(18) 0.000(2) -0.0012(18) 0.012(2)
C41 0.041(2) 0.107(2) 0.0267(19) 0.000(2) 0.0044(18) 0.016(2)
C41A 0.041(2) 0.101(2) 0.0259(19) -0.002(2) 0.0025(18) 0.016(2)
C42 0.043(2) 0.107(2) 0.0255(19) 0.001(2) 0.0030(19) 0.016(2)
C42A 0.042(2) 0.100(2) 0.0230(19) -0.002(2) 0.0027(18) 0.015(2)
C43 0.037(2) 0.055(3) 0.0244(18) 0.0039(18) -0.0024(16) 0.0095(18)
C44 0.036(2) 0.199(7) 0.0164(19) -0.011(3) -0.0010(18) 0.007(3)
C45 0.035(2) 0.200(7) 0.032(2) -0.003(3) 0.002(2) 0.013(3)
C46 0.033(2) 0.107(3) 0.028(2) -0.004(2) 0.002(2) 0.014(2)
C46A 0.047(2) 0.114(3) 0.036(2) 0.004(3) 0.001(2) 0.006(3)
C47 0.038(2) 0.107(3) 0.027(2) -0.004(3) 0.001(2) 0.019(3)
C47A 0.045(2) 0.115(3) 0.031(2) 0.006(3) 0.001(2) 0.006(3)
C48 0.042(2) 0.112(4) 0.029(2) 0.003(3) 0.0007(18) 0.023(3)
C49 0.024(2) 0.235(9) 0.042(3) -0.025(4) 0.000(2) 0.018(3)
C50 0.034(2) 0.296(11) 0.029(2) -0.029(4) -0.001(2) 0.028(4)
C51 0.0292(17) 0.062(3) 0.0264(18) 0.008(2) -0.0066(15) -0.010(2)
C52 0.0308(19) 0.074(3) 0.0248(19) 0.002(2) -0.0044(16) -0.001(2)
C53 0.034(2) 0.134(5) 0.026(2) -0.002(3) 0.0004(18) 0.010(3)
C54 0.044(2) 0.135(5) 0.025(2) -0.010(3) 0.0037(19) 0.009(3)
C55 0.040(2) 0.082(4) 0.0232(19) 0.002(2) -0.0060(17) -0.002(2)
C56 0.029(2) 0.243(9) 0.031(2) -0.004(4) -0.0027(19) -0.004(4)
C57 0.044(3) 0.226(8) 0.026(2) -0.009(4) -0.004(2) 0.009(4)
C59A 0.0345(19) 0.157(2) 0.0276(19) 0.004(2) 0.0023(18) 0.032(2)
C60A 0.0314(19) 0.157(2) 0.0269(19) 0.004(2) 0.0050(18) 0.032(2)
C62A 0.050(2) 0.162(2) 0.037(2) 0.000(2) -0.0039(19) -0.020(2)
C63 0.058(2) 0.164(2) 0.047(2) -0.002(2) -0.006(2) -0.018(2)
C58 0.038(2) 0.082(4) 0.0209(19) 0.000(2) -0.0029(17) 0.006(2)
C59 0.033(2) 0.154(2) 0.027(2) 0.004(2) 0.0034(19) 0.031(2)
C60 0.031(2) 0.154(3) 0.028(2) 0.006(2) 0.0040(19) 0.031(2)
C61 0.035(2) 0.051(3) 0.0230(19) 0.0021(18) -0.0090(16) -0.0041(17)
C62 0.050(2) 0.162(2) 0.038(2) 0.000(2) -0.0039(19) -0.019(2)
C63A 0.0624(18) 0.169(2) 0.0518(18) -0.001(2) -0.0049(17) -0.018(2)
C64 0.063(2) 0.153(3) 0.061(2) 0.005(2) -0.0001(19) 0.010(2)
C64A 0.060(3) 0.148(3) 0.056(3) 0.008(3) 0.000(2) 0.004(3)
C65 0.044(2) 0.144(3) 0.042(2) 0.006(3) 0.004(2) 0.010(3)
C65A 0.052(3) 0.148(3) 0.048(3) 0.010(3) -0.001(2) 0.001(3)
C66 0.0297(19) 0.092(4) 0.0236(19) 0.013(2) -0.0059(16) -0.006(2)
O2W 0.161(6) 0.107(5) 0.268(9) -0.001(5) -0.007(6) -0.007(4)
O1W 0.126(4) 0.082(3) 0.075(3) 0.000(2) 0.013(3) 0.014(3)

loop_
_atom_type_symbol
_atom_type_description
_atom_type_scat_dispersion_real
_atom_type_scat_dispersion_imag
_atom_type_scat_source
C C 0.0033 0.0016 'International Tables Vol C Tables 4.2.6.8 and 6.1.1.4'
H H 0.0000 0.0000 'International Tables Vol C Tables 4.2.6.8 and 6.1.1.4'
Co Co 0.3494 0.9721 'International Tables Vol C Tables 4.2.6.8 and 6.1.1.4'
N N 0.0061 0.0033 'International Tables Vol C Tables 4.2.6.8 and 6.1.1.4'
O O 0.0106 0.0060 'International Tables Vol C Tables 4.2.6.8 and 6.1.1.4'

loop_
_geom_angle_atom_site_label_1
_geom_angle_atom_site_label_2
_geom_angle_atom_site_label_3
_geom_angle
_geom_angle_site_symmetry_1
_geom_angle_site_symmetry_3
O9 Co1 O8 119.09(11) 2_747 .
O9 Co1 O1 120.45(11) 2_747 .
O8 Co1 O1 120.04(10) . .
O9 Co1 N4 93.78(11) 2_747 1_656
O8 Co1 N4 95.91(13) . 1_656
O1 Co1 N4 86.76(12) . 1_656
O9 Co1 N1 84.83(10) 2_747 .
O8 Co1 N1 89.68(12) . .
O1 Co1 N1 89.08(12) . .
N4 Co1 N1 174.19(15) 1_656 .
O7 Co2 O10 119.00(11) . 2_747
O7 Co2 N8 91.83(11) . 1_454
O10 Co2 N8 102.11(12) 2_747 1_454
O7 Co2 N5 85.82(10) . .
O10 Co2 N5 89.75(12) 2_747 .
N8 Co2 N5 167.47(14) 1_454 .
O7 Co2 O2 151.57(10) . 2_757
O10 Co2 O2 87.76(9) 2_747 2_757
N8 Co2 O2 91.55(11) 1_454 2_757
N5 Co2 O2 84.81(11) . 2_757
C1 O1 Co1 143.1(2) . .
C1 O2 Co2 114.7(2) . 2_747
C8 O4 H4 109.5 . .
C15 O6 H6 109.5 . .
C16 O7 Co2 150.0(2) . .
C16 O8 Co1 118.7(2) . .
C23 O9 Co1 145.5(2) . 2_757
C23 O10 Co2 117.6(2) . 2_757
C33 N1 C31 105.2(3) . .
C33 N1 Co1 126.6(3) . .
C31 N1 Co1 128.1(2) . .
C33 N2 C32 107.0(3) . .
C33 N2 C34 125.8(3) . .
C32 N2 C34 127.2(3) . .
C48 N3 C43 126.4(3) . .
C48 N3 C47 104.1(4) . .
C43 N3 C47 124.7(4) . .
C48 N4 C46 101.5(4) . .
C48 N4 C46A 104.1(4) . .
C46 N4 C46A 48.9(6) . .
C48 N4 Co1 127.0(3) . 1_454
C46 N4 Co1 126.6(4) . 1_454
C51 N5 C49 103.4(3) . .
C51 N5 Co2 125.8(3) . .
C49 N5 Co2 130.7(3) . .
C51 N6 C50 105.0(3) . .
C51 N6 C52 127.8(3) . .
C50 N6 C52 127.0(4) . .
C66 N7 C61 128.0(3) . .
C66 N7 C65 103.9(5) . .
C61 N7 C65 125.0(5) . .
C66 N8 C64 102.8(4) . .
C66 N8 Co2 129.6(3) . 1_656
C64 N8 Co2 123.8(3) . 1_656
O1 C1 O2 121.4(3) . .
O1 C1 C2 121.5(3) . .
O2 C1 C2 117.1(3) . .
C7 C2 C3 119.4(3) . .
C7 C2 C1 120.6(3) . .
C3 C2 C1 119.9(3) . .
C4 C3 C2 121.1(3) . .
C4 C3 H3 119.5 . .
C2 C3 H3 119.5 . .
C5 C4 C3 118.0(3) . .
C5 C4 C9 121.4(3) . .
C3 C4 C9 120.6(3) . .
C4 C5 C6 121.9(3) . .
C4 C5 H5 119.1 . .
C6 C5 H5 119.1 . .
C5 C6 C7 119.7(3) . .
C5 C6 C8 120.8(3) . .
C7 C6 C8 119.3(3) . .
C2 C7 C6 119.8(3) . .
C2 C7 H7 120.1 . .
C6 C7 H7 120.1 . .
O3 C8 O4 124.4(3) . .
O3 C8 C6 124.1(3) . .
O4 C8 C6 111.4(3) . .
C10 C9 C14 117.8(3) . .
C10 C9 C4 122.2(3) . .
C14 C9 C4 120.0(3) . .
C9 C10 C11 121.2(3) . .
C9 C10 H10 119.4 . .
C11 C10 H10 119.4 . .
C12 C11 C10 120.8(4) . .
C12 C11 H11 119.6 . .
C10 C11 H11 119.6 . .
C11 C12 C13 119.2(3) . .
C11 C12 C15 120.3(4) . .
C13 C12 C15 120.4(3) . .
C12 C13 C14 120.0(4) . .
C12 C13 H13 120.0 . .
C14 C13 H13 120.0 . .
C9 C14 C13 121.0(4) . .
C9 C14 H14 119.5 . .
C13 C14 H14 119.5 . .
O5 C15 O6 125.9(3) . .
O5 C15 C12 121.3(4) . .
O6 C15 C12 112.8(4) . .
O7 C16 O8 123.2(3) . .
O7 C16 C17 118.9(3) . .
O8 C16 C17 117.8(3) . .
C22 C17 C18 119.8(3) . .
C22 C17 C16 119.1(3) . .
C18 C17 C16 120.6(3) . .
C19 C18 C17 120.8(3) . .
C19 C18 H18 119.6 . .
C17 C18 H18 119.6 . .
C20 C19 C18 117.6(3) . .
C20 C19 C24 121.3(3) . .
C18 C19 C24 121.0(3) . .
C21 C20 C19 122.2(3) . .
C21 C20 H20 118.9 . .
C19 C20 H20 118.9 . .
C22 C21 C20 119.7(3) . .
C22 C21 C23 119.7(3) . .
C20 C21 C23 120.3(3) . .
C21 C22 C17 119.9(3) . .
C21 C22 H22 120.1 . .
C17 C22 H22 120.1 . .
O10 C23 O9 123.6(3) . .
O10 C23 C21 118.7(3) . .
O9 C23 C21 117.7(3) . .
C29 C24 C25 117.0(3) . .
C29 C24 C19 122.1(3) . .
C25 C24 C19 120.6(3) . .
C26 C25 C24 121.0(4) . .
C26 C25 H25 119.5 . .
C24 C25 H25 119.5 . .
C25 C26 C27 121.8(4) . .
C25 C26 H26 119.1 . .
C27 C26 H26 119.1 . .
C28 C27 C26 117.9(3) . .
C28 C27 C30 122.1(4) . .
C26 C27 C30 119.9(4) . .
C27 C28 C29 120.4(4) . .
C27 C28 H28 119.8 . .
C29 C28 H28 119.8 . .
C24 C29 C28 121.8(3) . .
C24 C29 H29 119.1 . .
C28 C29 H29 119.1 . .
O11 C30 O12 125.4(3) . .
O11 C30 C27 118.0(4) . .
O12 C30 C27 116.6(4) . .
C32 C31 N1 109.2(4) . .
C32 C31 H31 125.4 . .
N1 C31 H31 125.4 . .
C31 C32 N2 107.1(4) . .
C31 C32 H32 126.5 . .
N2 C32 H32 126.5 . .
N1 C33 N2 111.5(3) . .
N1 C33 H33 124.2 . .
N2 C33 H33 124.2 . .
C35 C34 C39 118.8(4) . .
C35 C34 N2 120.7(4) . .
C39 C34 N2 120.5(4) . .
C34 C35 C36 119.7(4) . .
C34 C35 H35 120.1 . .
C36 C35 H35 120.1 . .
C37 C36 C35 122.3(5) . .
C37 C36 H36 118.9 . .
C35 C36 H36 118.9 . .
C36 C37 C38 117.0(4) . .
C36 C37 C40 121.4(4) . .
C38 C37 C40 121.6(4) . .
C37 C38 C39 122.6(4) . .
C37 C38 H38 118.7 . .
C39 C38 H38 118.7 . .
C38 C39 C34 119.3(4) . .
C38 C39 H39 120.4 . .
C34 C39 H39 120.4 . .
C45 C40 C42 113.9(5) . .
C45 C40 C37 122.7(4) . .
C42 C40 C37 119.9(5) . .
C43 C41 C42 118.4(8) . .
N4 C48 N3 113.2(4) . .
N4 C48 H48 123.4 . .
N3 C48 H48 123.4 . .
C50 C49 N5 110.8(4) . .
C50 C49 H49 124.6 . .
N5 C49 H49 124.6 . .
C49 C50 N6 107.2(4) . .
C49 C50 H50 126.4 . .
N6 C50 H50 126.4 . .
N5 C51 N6 113.4(3) . .
N5 C51 H51 123.3 . .
N6 C51 H51 123.3 . .
C53 C52 C57 120.4(4) . .
C53 C52 N6 119.3(4) . .
C57 C52 N6 120.2(3) . .
C52 C53 C54 119.3(4) . .
C52 C53 H53 120.3 . .
C54 C53 H53 120.3 . .
C55 C54 C53 123.9(4) . .
C55 C54 H54 118.0 . .
C53 C54 H54 118.0 . .
C54 C55 C56 116.4(4) . .
C54 C55 C58 124.7(4) . .
C56 C55 C58 119.0(4) . .
C55 C56 C57 121.6(4) . .
C55 C56 H56 119.2 . .
C57 C56 H56 119.2 . .
C52 C57 C56 118.0(4) . .
C52 C57 H57 121.0 . .
C56 C57 H57 121.0 . .
C59 C58 C55 121.6(2) . .
C63 C58 C55 118.4(2) . .
C60 C61 N7 119.69(17) . .
C62 C61 N7 120.21(17) . .
C63 C62 C61 120.0 . .
N7 C65 H65 128.4 . .
N8 C66 N7 116.2(4) . .
N8 C66 H66 121.9 . .
N7 C66 H66 121.9 . .
H2WA O2W H2WB 111.7 . .
H1WA O1W H1WB 108.6 . .

loop_
_geom_bond_atom_site_label_1
_geom_bond_atom_site_label_2
_geom_bond_distance
_geom_bond_site_symmetry_2
Co1 O9 1.990(2) 2_747
Co1 O8 2.018(2) .
Co1 O1 2.021(2) .
Co1 N4 2.100(3) 1_656
Co1 N1 2.123(3) .
Co2 O7 2.045(2) .
Co2 O10 2.047(2) 2_747
Co2 N8 2.072(3) 1_454
Co2 N5 2.087(3) .
Co2 O2 2.104(2) 2_757
O1 C1 1.239(4) .
O2 C1 1.279(4) .
O2 Co2 2.104(2) 2_747
O3 C8 1.207(5) .
O4 C8 1.320(4) .
O4 H4 0.8200 .
O5 C15 1.218(5) .
O6 C15 1.287(5) .
O6 H6 0.8200 .
O7 C16 1.248(4) .
O8 C16 1.277(4) .
O9 C23 1.255(4) .
O9 Co1 1.990(2) 2_757
O10 C23 1.249(4) .
O10 Co2 2.047(2) 2_757
O11 C30 1.227(6) .
O12 C30 1.274(5) .
N1 C33 1.318(5) .
N1 C31 1.360(6) .
N2 C33 1.326(5) .
N2 C32 1.346(6) .
N2 C34 1.447(5) .
N3 C47A 1.310(11) .
N3 C48 1.327(5) .
N3 C43 1.432(5) .
N3 C47 1.483(10) .
N4 C48 1.320(5) .
N4 C46 1.413(10) .
N4 C46A 1.499(9) .
N4 Co1 2.100(3) 1_454
N5 C51 1.316(4) .
N5 C49 1.347(6) .
N6 C51 1.323(5) .
N6 C50 1.355(6) .
N6 C52 1.441(4) .
N7 C66 1.294(5) .
N7 C65A 1.322(13) .
N7 C61 1.444(4) .
N7 C65 1.450(11) .
N8 C66 1.293(5) .
N8 C64 1.359(7) .
N8 C64A 1.528(11) .
N8 Co2 2.072(3) 1_656
C1 C2 1.484(4) .
C2 C7 1.386(5) .
C2 C3 1.407(4) .
C3 C4 1.395(4) .
C3 H3 0.9300 .
C4 C5 1.383(5) .
C4 C9 1.492(4) .
C5 C6 1.386(5) .
C5 H5 0.9300 .
C6 C7 1.395(5) .
C6 C8 1.488(5) .
C7 H7 0.9300 .
C9 C10 1.370(5) .
C9 C14 1.393(5) .
C10 C11 1.393(5) .
C10 H10 0.9300 .
C11 C12 1.366(5) .
C11 H11 0.9300 .
C12 C13 1.376(5) .
C12 C15 1.512(5) .
C13 C14 1.396(5) .
C13 H13 0.9300 .
C14 H14 0.9300 .
C16 C17 1.490(5) .
C17 C22 1.390(5) .
C17 C18 1.406(4) .
C18 C19 1.400(5) .
C18 H18 0.9300 .
C19 C20 1.390(5) .
C19 C24 1.492(4) .
C20 C21 1.390(4) .
C20 H20 0.9300 .
C21 C22 1.382(5) .
C21 C23 1.499(5) .
C22 H22 0.9300 .
C24 C29 1.366(5) .
C24 C25 1.411(5) .
C25 C26 1.370(5) .
C25 H25 0.9300 .
C26 C27 1.382(6) .
C26 H26 0.9300 .
C27 C28 1.378(6) .
C27 C30 1.513(4) .
C28 C29 1.407(5) .
C28 H28 0.9300 .
C29 H29 0.9300 .
C31 C32 1.343(6) .
C31 H31 0.9300 .
C32 H32 0.9300 .
C33 H33 0.9300 .
C34 C35 1.374(6) .
C34 C39 1.380(6) .
C35 C36 1.377(6) .
C35 H35 0.9300 .
C36 C37 1.356(6) .
C36 H36 0.9300 .
C37 C38 1.369(6) .
C37 C40 1.497(5) .
C38 C39 1.372(6) .
C38 H38 0.9300 .
C39 H39 0.9300 .
C40 C45 1.341(6) .
C40 C42 1.403(11) .
C41 C43 1.371(10) .
C41 C42 1.398(12) .
C44 H44 0.9300 .
C45 H45 0.9300 .
C46 H46 0.9600 .
C48 H48 0.9300 .
C49 C50 1.325(6) .
C49 H49 0.9300 .
C50 H50 0.9300 .
C51 H51 0.9300 .
C52 C53 1.345(6) .
C52 C57 1.384(6) .
C53 C54 1.377(6) .
C53 H53 0.9300 .
C54 C55 1.341(6) .
C54 H54 0.9300 .
C55 C56 1.387(6) .
C55 C58 1.483(4) .
C56 C57 1.404(6) .
C56 H56 0.9300 .
C57 H57 0.9300 .
C63 C62 1.3902 .
C58 C59 1.3899 .
C59 C60 1.3902 .
C60 C61 1.3898 .
C61 C62 1.3902 .
C64 C65 1.381(11) .
C64 H64 0.9600 .
C65 H65 0.9599 .
C66 H66 0.9300 .
O2W H2WA 0.8410 .
O2W H2WB 0.8325 .
O1W H1WA 0.8500 .
O1W H1WB 0.8498 .
